data_2237116
loop_
_publ_author_name
'Harvey, Miguel Angel'
'Suarez, Sebasti\'an'
'Doctorovich, Fabio'
'Baggio, Ricardo'

_publ_section_title
;
 Tris(1,10-phenanthroline-\k^2^<i>N</i>,<i>N</i>')nickel(II)
 hexaoxido-\m-peroxido-disulfate(VI) <i>N</i>,<i>N</i>-dimethylformamide
 disolvate monohydrate
;
_journal_coeditor_code BR2216
_journal_issue 1
_journal_name_full 'Acta Crystallographica Section E'
_journal_page_first m63
_journal_page_last m64
_journal_paper_doi 10.1107/S1600536812050775
_journal_volume 69
_journal_year 2013
_chemical_formula_iupac '[Ni (C12 H8 N2)3] (S2 O8), 2C3 H7 N O, H2 O'
_chemical_formula_moiety 'C36 H24 N6 Ni, (S2 O8), 2(N C3 H7 O), (H2 O)'
_chemical_formula_sum 'C42 H40 N8 Ni O11 S2'
_chemical_formula_weight 955.65
_chemical_name_systematic
;
Tris(1,10-phenanthroline-\k^2^<i>N</i>,<i>N</i>')nickel(II)
hexaoxido-\m-peroxido-disulfate(VI)
<i>N</i>,<i>N</i>-dimethylformamide disolvate monohydrate
;
_space_group_IT_number 2
_symmetry_cell_setting triclinic
_symmetry_space_group_name_Hall '-P 1'
_symmetry_space_group_name_H-M 'P -1'
_atom_sites_solution_hydrogens geom
_atom_sites_solution_primary direct
_atom_sites_solution_secondary difmap
_audit_creation_method SHELXL-97
_cell_angle_alpha 79.691(3)
_cell_angle_beta 76.725(3)
_cell_angle_gamma 76.190(3)
_cell_formula_units_Z 2
_cell_length_a 10.4832(3)
_cell_length_b 12.2221(4)
_cell_length_c 18.0044(6)
_cell_measurement_reflns_used 11752
_cell_measurement_temperature 294(2)
_cell_measurement_theta_max 28.8281
_cell_measurement_theta_min 3.6907
_cell_volume 2161.41(12)
_computing_cell_refinement 'CrysAlis PRO (Oxford Diffraction, 2009)'
_computing_data_collection 'CrysAlis PRO (Oxford Diffraction, 2009)'
_computing_data_reduction 'CrysAlis PRO (Oxford Diffraction, 2009)'
_computing_molecular_graphics 'SHELXTL (Sheldrick, 2008)'
_computing_publication_material 'SHELXL97 (Sheldrick, 2008) and PLATON (Spek, 2009)'
_computing_structure_refinement 'SHELXL97 (Sheldrick, 2008)'
_computing_structure_solution 'SHELXS97 (Sheldrick, 2008)'
_diffrn_ambient_temperature 294(2)
_diffrn_measured_fraction_theta_full 0.997
_diffrn_measured_fraction_theta_max 0.886
_diffrn_measurement_device_type 'Oxford Diffraction Gemini CCD S Ultra'
_diffrn_measurement_method '\w scans, thick slices'
_diffrn_radiation_monochromator graphite
_diffrn_radiation_source 'fine-focus sealed tube'
_diffrn_radiation_type MoK\a
_diffrn_radiation_wavelength 0.71073
_diffrn_reflns_av_R_equivalents 0.0410
_diffrn_reflns_av_sigmaI/netI 0.0558
_diffrn_reflns_limit_h_max 14
_diffrn_reflns_limit_h_min -14
_diffrn_reflns_limit_k_max 16
_diffrn_reflns_limit_k_min -15
_diffrn_reflns_limit_l_max 24
_diffrn_reflns_limit_l_min -24
_diffrn_reflns_number 31646
_diffrn_reflns_theta_full 26.00
_diffrn_reflns_theta_max 28.89
_diffrn_reflns_theta_min 3.70
_diffrn_standards_number 0
_exptl_absorpt_coefficient_mu 0.616
_exptl_absorpt_correction_T_max 0.952
_exptl_absorpt_correction_T_min 0.945
_exptl_absorpt_correction_type multi-scan
_exptl_absorpt_process_details '(CrysAlis PRO; Oxford Diffraction, 2009)'
_exptl_crystal_colour light_brown
_exptl_crystal_density_diffrn 1.468
_exptl_crystal_density_method 'not measured'
_exptl_crystal_description block
_exptl_crystal_F_000 992
_exptl_crystal_size_max 0.18
_exptl_crystal_size_mid 0.11
_exptl_crystal_size_min 0.11
_refine_diff_density_max 0.653
_refine_diff_density_min -0.728
_refine_ls_extinction_method none
_refine_ls_goodness_of_fit_ref 1.038
_refine_ls_hydrogen_treatment mixed
_refine_ls_matrix_type full
_refine_ls_number_parameters 647
_refine_ls_number_reflns 10070
_refine_ls_number_restraints 246
_refine_ls_restrained_S_all 1.318
_refine_ls_R_factor_all 0.0941
_refine_ls_R_factor_gt 0.0559
_refine_ls_shift/su_max 0.007
_refine_ls_shift/su_mean 0.000
_refine_ls_structure_factor_coef Fsqd
_refine_ls_weighting_details 'calc w=1/[\s^2^(Fo^2^)+(0.0960P)^2^] where P=(Fo^2^+2Fc^2^)/3'
_refine_ls_weighting_scheme calc
_refine_ls_wR_factor_gt 0.1588
_refine_ls_wR_factor_ref 0.1701
_reflns_number_gt 6165
_reflns_number_total 10070
_reflns_threshold_expression I>2\s(I)
_cod_data_source_file br2216.cif
_cod_data_source_block I
_cod_database_code 2237116
_cod_database_fobs_code 2237116

loop_
_symmetry_equiv_pos_as_xyz
'x, y, z'
'-x, -y, -z'

loop_
_atom_site_type_symbol
_atom_site_label
_atom_site_fract_x
_atom_site_fract_y
_atom_site_fract_z
_atom_site_U_iso_or_equiv
_atom_site_adp_type
_atom_site_calc_flag
_atom_site_refinement_flags
_atom_site_occupancy
_atom_site_symmetry_multiplicity
_atom_site_disorder_assembly
_atom_site_disorder_group
Ni Ni1 0.21814(5) 0.29652(4) 0.27142(3) 0.04038(18) Uani d . 1 1 . .
N N1A 0.3061(3) 0.4386(3) 0.25528(18) 0.0449(8) Uani d . 1 1 . .
N N2A 0.4160(3) 0.2281(3) 0.22251(18) 0.0441(8) Uani d . 1 1 . .
C C1A 0.2489(5) 0.5435(4) 0.2693(3) 0.0564(11) Uani d . 1 1 . .
H H1A 0.1571 0.5607 0.2880 0.068 Uiso calc R 1 1 . .
C C2A 0.3211(6) 0.6290(4) 0.2570(3) 0.0707(14) Uani d . 1 1 . .
H H2A 0.2781 0.7014 0.2690 0.085 Uiso calc R 1 1 . .
C C3A 0.4549(6) 0.6067(4) 0.2273(3) 0.0678(14) Uani d . 1 1 . .
H H3A 0.5037 0.6636 0.2191 0.081 Uiso calc R 1 1 . .
C C4A 0.5186(5) 0.4977(4) 0.2092(2) 0.0552(11) Uani d . 1 1 . .
C C5A 0.6573(5) 0.4663(5) 0.1758(3) 0.0713(14) Uani d . 1 1 . .
H H5A 0.7109 0.5198 0.1667 0.086 Uiso calc R 1 1 . .
C C6A 0.7116(5) 0.3623(5) 0.1573(3) 0.0770(16) Uani d . 1 1 . .
H H6A 0.8021 0.3451 0.1349 0.092 Uiso calc R 1 1 . .
C C7A 0.6338(4) 0.2757(4) 0.1711(3) 0.0603(12) Uani d . 1 1 . .
C C8A 0.6837(5) 0.1661(5) 0.1533(3) 0.0751(15) Uani d . 1 1 . .
H H8A 0.7735 0.1447 0.1307 0.090 Uiso calc R 1 1 . .
C C9A 0.6032(5) 0.0890(4) 0.1684(3) 0.0722(14) Uani d . 1 1 . .
H H9A 0.6366 0.0158 0.1554 0.087 Uiso calc R 1 1 . .
C C10A 0.4690(5) 0.1224(4) 0.2038(3) 0.0576(11) Uani d . 1 1 . .
H H10A 0.4143 0.0696 0.2150 0.069 Uiso calc R 1 1 . .
C C11A 0.4973(4) 0.3038(4) 0.2064(2) 0.0457(9) Uani d . 1 1 . .
C C12A 0.4382(4) 0.4166(3) 0.2246(2) 0.0441(9) Uani d . 1 1 . .
N N1B 0.0317(3) 0.3791(3) 0.32722(18) 0.0429(7) Uani d . 1 1 . .
N N2B 0.2391(3) 0.2495(3) 0.38604(18) 0.0448(8) Uani d . 1 1 . .
C C1B -0.0697(4) 0.4466(4) 0.2978(3) 0.0546(11) Uani d . 1 1 . .
H H1B -0.0617 0.4583 0.2446 0.066 Uiso calc R 1 1 . .
C C2B -0.1862(4) 0.5002(4) 0.3420(3) 0.0588(12) Uani d . 1 1 . .
H H2B -0.2541 0.5467 0.3187 0.071 Uiso calc R 1 1 . .
C C3B -0.2005(4) 0.4843(4) 0.4201(3) 0.0571(11) Uani d . 1 1 . .
H H3B -0.2777 0.5206 0.4505 0.068 Uiso calc R 1 1 . .
C C4B -0.0975(4) 0.4125(4) 0.4541(2) 0.0496(10) Uani d . 1 1 . .
C C5B -0.1039(5) 0.3901(4) 0.5355(3) 0.0626(12) Uani d . 1 1 . .
H H5B -0.1807 0.4218 0.5685 0.075 Uiso calc R 1 1 . .
C C6B 0.0010(5) 0.3229(4) 0.5651(2) 0.0597(12) Uani d . 1 1 . .
H H6B -0.0056 0.3088 0.6182 0.072 Uiso calc R 1 1 . .
C C7B 0.1210(5) 0.2737(4) 0.5163(2) 0.0517(10) Uani d . 1 1 . .
C C8B 0.2324(5) 0.2047(4) 0.5435(3) 0.0658(13) Uani d . 1 1 . .
H H8B 0.2316 0.1898 0.5961 0.079 Uiso calc R 1 1 . .
C C9B 0.3413(5) 0.1598(5) 0.4931(3) 0.0715(14) Uani d . 1 1 . .
H H9B 0.4154 0.1135 0.5108 0.086 Uiso calc R 1 1 . .
C C10B 0.3418(5) 0.1835(4) 0.4142(3) 0.0598(11) Uani d . 1 1 . .
H H10B 0.4171 0.1519 0.3801 0.072 Uiso calc R 1 1 . .
C C11B 0.1296(4) 0.2931(3) 0.4367(2) 0.0415(9) Uani d . 1 1 . .
C C12B 0.0175(4) 0.3637(3) 0.4050(2) 0.0407(8) Uani d . 1 1 . .
N N1C 0.1500(3) 0.1494(3) 0.26890(19) 0.0473(8) Uani d . 1 1 . .
N N2C 0.1687(3) 0.3320(3) 0.16241(18) 0.0460(8) Uani d . 1 1 . .
C C1C 0.1412(5) 0.0598(4) 0.3217(3) 0.0600(12) Uani d . 1 1 . .
H H1C 0.1629 0.0600 0.3690 0.072 Uiso calc R 1 1 . .
C C2C 0.1005(5) -0.0353(4) 0.3093(3) 0.0705(14) Uani d . 1 1 . .
H H2C 0.0949 -0.0967 0.3479 0.085 Uiso calc R 1 1 . .
C C3C 0.0693(5) -0.0374(4) 0.2410(4) 0.0704(14) Uani d . 1 1 . .
H H3C 0.0424 -0.1004 0.2323 0.084 Uiso calc R 1 1 . .
C C4C 0.0774(4) 0.0547(4) 0.1836(3) 0.0570(11) Uani d . 1 1 . .
C C5C 0.0484(5) 0.0587(5) 0.1095(3) 0.0703(14) Uani d . 1 1 . .
H H5C 0.0206 -0.0022 0.0982 0.084 Uiso calc R 1 1 . .
C C6C 0.0606(5) 0.1494(5) 0.0558(3) 0.0718(15) Uani d . 1 1 . .
H H6C 0.0429 0.1490 0.0075 0.086 Uiso calc R 1 1 . .
C C7C 0.0999(4) 0.2462(4) 0.0706(2) 0.0591(12) Uani d . 1 1 . .
C C8C 0.1121(5) 0.3444(5) 0.0179(3) 0.0732(15) Uani d . 1 1 . .
H H8C 0.0942 0.3494 -0.0310 0.088 Uiso calc R 1 1 . .
C C9C 0.1498(5) 0.4320(5) 0.0378(3) 0.0720(14) Uani d . 1 1 . .
H H9C 0.1572 0.4973 0.0030 0.086 Uiso calc R 1 1 . .
C C10C 0.1774(5) 0.4233(4) 0.1108(2) 0.0576(11) Uani d . 1 1 . .
H H10C 0.2030 0.4840 0.1239 0.069 Uiso calc R 1 1 . .
C C11C 0.1301(4) 0.2445(4) 0.1436(2) 0.0458(9) Uani d . 1 1 . .
C C12C 0.1190(4) 0.1469(3) 0.2003(2) 0.0457(9) Uani d . 1 1 . .
O O1W 0.5525(6) 0.4757(5) 0.5714(3) 0.1193(17) Uani d D 1 1 . .
H H1WA 0.547(10) 0.410(3) 0.596(4) 0.179 Uiso d D 1 1 . .
H H1WB 0.516(10) 0.522(5) 0.604(4) 0.179 Uiso d D 1 1 . .
S S1 0.87231(13) 0.74846(10) 0.19276(6) 0.0597(3) Uani d DU 1 1 A 1
S S2 0.51188(14) 0.84299(10) 0.32020(7) 0.0632(3) Uani d DU 1 1 A 1
O O1 0.9510(4) 0.7297(3) 0.2484(2) 0.0913(12) Uani d DU 1 1 A 1
O O2 0.8815(4) 0.8464(3) 0.13880(19) 0.0892(12) Uani d DU 1 1 A 1
O O3 0.8770(5) 0.6481(3) 0.1618(2) 0.0980(12) Uani d DU 1 1 A 1
O O4 0.7174(4) 0.7544(4) 0.2327(3) 0.0779(13) Uani d PDU 0.617(3) 1 A 1
O O5 0.6654(4) 0.8441(5) 0.2768(3) 0.0797(14) Uani d PDU 0.617(3) 1 A 1
O O6 0.5143(6) 0.7390(3) 0.3684(2) 0.1142(16) Uani d DU 1 1 A 1
O O7 0.5037(4) 0.9379(3) 0.3577(2) 0.0915(12) Uani d DU 1 1 A 1
O O8 0.4358(4) 0.8641(3) 0.2626(2) 0.0968(13) Uani d DU 1 1 A 1
N N1D 0.7290(6) 0.1726(5) 0.4231(3) 0.0937(15) Uani d U 1 1 B .
O O1D' 0.5753(9) 0.3293(7) 0.3748(5) 0.106(4) Uani d PU 0.544(12) 1 B 1
C C1D 0.6338(8) 0.2719(7) 0.4278(5) 0.106(2) Uani d U 1 1 . .
H H1DD 0.6100 0.2998 0.4750 0.127 Uiso calc PR 0.544(12) 1 B 1
H H1DA 0.6247 0.2977 0.4765 0.159 Uiso calc PR 0.456(12) 1 B 2
H H1DB 0.5495 0.2585 0.4233 0.159 Uiso calc PR 0.456(12) 1 B 2
H H1DC 0.6608 0.3288 0.3869 0.159 Uiso calc PR 0.456(12) 1 B 2
O O1D" 0.8949(16) 0.0480(15) 0.4893(8) 0.167(7) Uani d PU 0.456(12) 1 B 2
C C2D 0.7955(10) 0.1257(8) 0.4819(5) 0.128(3) Uani d U 1 1 . .
H H2DB 0.7639 0.1718 0.5230 0.192 Uiso calc PR 0.544(12) 1 B 1
H H2DC 0.8898 0.1219 0.4636 0.192 Uiso calc PR 0.544(12) 1 B 1
H H2DD 0.7796 0.0505 0.5004 0.192 Uiso calc PR 0.544(12) 1 B 1
H H2DA 0.7581 0.1594 0.5265 0.154 Uiso calc PR 0.456(12) 1 B 2
C C3D 0.7575(9) 0.1204(9) 0.3550(5) 0.156(4) Uani d U 1 1 . .
H H3D1 0.7890 0.1720 0.3115 0.235 Uiso calc R 1 1 B .
H H3D2 0.6777 0.1016 0.3479 0.235 Uiso calc R 1 1 . .
H H3D3 0.8253 0.0525 0.3594 0.235 Uiso calc R 1 1 . .
N N1E 0.4039(7) 0.7569(6) 0.0434(4) 0.1133(18) Uani d U 1 1 . .
C C1E' 0.506(2) 0.689(2) 0.0074(13) 0.166(9) Uani d PU 0.524(12) 1 C 3
H H1EA 0.5868 0.7140 0.0062 0.250 Uiso calc PR 0.524(12) 1 C 3
H H1EB 0.4951 0.6906 -0.0443 0.250 Uiso calc PR 0.524(12) 1 C 3
H H1EC 0.5112 0.6132 0.0339 0.250 Uiso calc PR 0.524(12) 1 C 3
C C2E' 0.399(3) 0.8651(17) 0.0685(14) 0.173(8) Uani d PU 0.524(12) 1 C 3
H H2EA 0.4886 0.8776 0.0610 0.259 Uiso calc PR 0.524(12) 1 C 3
H H2EB 0.3585 0.8633 0.1221 0.259 Uiso calc PR 0.524(12) 1 C 3
H H2EC 0.3475 0.9255 0.0391 0.259 Uiso calc PR 0.524(12) 1 C 3
C C3E' 0.265(2) 0.7430(19) 0.0550(11) 0.128(5) Uani d PU 0.524(12) 1 C 3
H H3EA 0.1969 0.7961 0.0796 0.154 Uiso calc PR 0.524(12) 1 C 3
O O1E' 0.238(2) 0.6704(15) 0.0354(9) 0.171(6) Uani d PU 0.524(12) 1 C 3
C C1E" 0.296(3) 0.826(3) 0.0685(15) 0.179(10) Uani d PU 0.476(12) 1 C 4
H H1ED 0.2207 0.7918 0.0722 0.268 Uiso calc PR 0.476(12) 1 C 4
H H1EE 0.2879 0.8951 0.0337 0.268 Uiso calc PR 0.476(12) 1 C 4
H H1EF 0.2989 0.8412 0.1184 0.268 Uiso calc PR 0.476(12) 1 C 4
C C2E" 0.539(2) 0.797(2) 0.0370(14) 0.164(8) Uani d PU 0.476(12) 1 C 4
H H2ED 0.5188 0.8739 0.0485 0.246 Uiso calc PR 0.476(12) 1 C 4
H H2EE 0.5904 0.7939 -0.0143 0.246 Uiso calc PR 0.476(12) 1 C 4
H H2EF 0.5892 0.7484 0.0729 0.246 Uiso calc PR 0.476(12) 1 C 4
C C3E" 0.436(3) 0.6469(19) 0.0256(13) 0.122(5) Uani d PU 0.476(12) 1 C 4
H H3EB 0.5246 0.6116 0.0105 0.146 Uiso calc PR 0.476(12) 1 C 4
O O1E" 0.356(3) 0.602(2) 0.0292(11) 0.181(7) Uani d PU 0.476(12) 1 C 4
O O4' 0.7492(13) 0.8086(11) 0.2641(7) 0.100(4) Uiso d P 0.383(3) 1 D 4
O O5' 0.650(2) 0.759(2) 0.3001(13) 0.078(8) Uiso d P 0.180(10) 1 E 5
O O5" 0.6248(15) 0.8221(12) 0.2377(9) 0.050(5) Uiso d P 0.202(10) 1 F 6

loop_
_atom_site_aniso_label
_atom_site_aniso_U_11
_atom_site_aniso_U_22
_atom_site_aniso_U_33
_atom_site_aniso_U_12
_atom_site_aniso_U_13
_atom_site_aniso_U_23
Ni1 0.0430(3) 0.0411(3) 0.0384(3) -0.0093(2) -0.0099(2) -0.0055(2)
N1A 0.052(2) 0.0410(18) 0.0427(18) -0.0085(15) -0.0085(15) -0.0111(14)
N2A 0.0477(19) 0.0378(18) 0.0443(18) -0.0061(15) -0.0075(15) -0.0042(14)
C1A 0.065(3) 0.050(3) 0.056(3) -0.010(2) -0.007(2) -0.019(2)
C2A 0.099(4) 0.045(3) 0.074(3) -0.021(3) -0.010(3) -0.023(2)
C3A 0.092(4) 0.061(3) 0.064(3) -0.042(3) -0.013(3) -0.012(2)
C4A 0.066(3) 0.062(3) 0.048(2) -0.029(2) -0.016(2) -0.006(2)
C5A 0.063(3) 0.092(4) 0.071(3) -0.044(3) -0.011(3) -0.006(3)
C6A 0.046(3) 0.101(5) 0.083(4) -0.027(3) -0.005(3) -0.005(3)
C7A 0.045(2) 0.069(3) 0.059(3) -0.007(2) -0.005(2) -0.002(2)
C8A 0.051(3) 0.077(4) 0.077(3) 0.010(3) 0.002(2) -0.006(3)
C9A 0.068(3) 0.053(3) 0.077(3) 0.014(3) -0.003(3) -0.009(2)
C10A 0.064(3) 0.050(3) 0.054(3) -0.007(2) -0.009(2) -0.003(2)
C11A 0.044(2) 0.053(2) 0.040(2) -0.0096(19) -0.0093(17) -0.0028(18)
C12A 0.045(2) 0.051(2) 0.039(2) -0.0152(19) -0.0107(17) -0.0042(17)
N1B 0.0424(18) 0.0446(18) 0.0401(17) -0.0111(15) -0.0093(14) 0.0034(14)
N2B 0.0461(19) 0.0437(18) 0.0460(18) -0.0046(15) -0.0145(15) -0.0087(15)
C1B 0.045(2) 0.066(3) 0.047(2) -0.005(2) -0.0110(19) 0.001(2)
C2B 0.040(2) 0.058(3) 0.070(3) -0.003(2) -0.010(2) 0.002(2)
C3B 0.040(2) 0.063(3) 0.062(3) -0.007(2) 0.002(2) -0.013(2)
C4B 0.047(2) 0.053(2) 0.048(2) -0.018(2) 0.0004(18) -0.0088(19)
C5B 0.061(3) 0.080(3) 0.049(3) -0.024(3) 0.003(2) -0.018(2)
C6B 0.073(3) 0.071(3) 0.038(2) -0.023(3) -0.004(2) -0.012(2)
C7B 0.061(3) 0.057(3) 0.040(2) -0.018(2) -0.013(2) -0.0051(19)
C8B 0.079(3) 0.080(3) 0.044(2) -0.013(3) -0.026(2) -0.007(2)
C9B 0.070(3) 0.085(4) 0.061(3) -0.001(3) -0.034(3) -0.006(3)
C10B 0.053(3) 0.067(3) 0.059(3) -0.001(2) -0.022(2) -0.010(2)
C11B 0.048(2) 0.043(2) 0.039(2) -0.0168(18) -0.0115(17) -0.0066(16)
C12B 0.042(2) 0.042(2) 0.041(2) -0.0174(17) -0.0052(16) -0.0070(16)
N1C 0.0462(19) 0.053(2) 0.0458(19) -0.0155(16) -0.0105(15) -0.0049(16)
N2C 0.0463(19) 0.051(2) 0.0401(17) -0.0078(16) -0.0085(15) -0.0060(15)
C1C 0.070(3) 0.052(3) 0.062(3) -0.022(2) -0.018(2) -0.001(2)
C2C 0.074(3) 0.052(3) 0.089(4) -0.023(3) -0.020(3) 0.001(3)
C3C 0.059(3) 0.060(3) 0.104(4) -0.019(2) -0.018(3) -0.029(3)
C4C 0.041(2) 0.061(3) 0.074(3) -0.010(2) -0.010(2) -0.026(2)
C5C 0.059(3) 0.082(4) 0.083(4) -0.014(3) -0.015(3) -0.044(3)
C6C 0.059(3) 0.102(4) 0.064(3) -0.003(3) -0.021(2) -0.043(3)
C7C 0.044(2) 0.087(3) 0.047(2) 0.000(2) -0.0112(19) -0.026(2)
C8C 0.067(3) 0.106(4) 0.042(3) 0.001(3) -0.019(2) -0.013(3)
C9C 0.078(3) 0.083(4) 0.045(3) -0.006(3) -0.017(2) 0.010(3)
C10C 0.062(3) 0.061(3) 0.045(2) -0.010(2) -0.012(2) 0.002(2)
C11C 0.0330(19) 0.061(3) 0.042(2) -0.0020(18) -0.0055(16) -0.0170(19)
C12C 0.035(2) 0.052(2) 0.052(2) -0.0083(18) -0.0062(17) -0.0164(19)
O1W 0.096(3) 0.109(4) 0.127(4) -0.023(3) -0.002(3) 0.029(3)
S1 0.0785(8) 0.0605(7) 0.0471(6) -0.0279(6) -0.0163(6) -0.0020(5)
S2 0.0782(8) 0.0452(6) 0.0671(7) -0.0088(6) -0.0203(6) -0.0065(5)
O1 0.113(3) 0.085(3) 0.096(3) -0.028(2) -0.059(2) -0.002(2)
O2 0.127(3) 0.075(2) 0.067(2) -0.039(2) -0.019(2) 0.0123(17)
O3 0.166(4) 0.079(2) 0.066(2) -0.047(2) -0.032(2) -0.0130(17)
O4 0.085(2) 0.082(3) 0.084(3) -0.034(3) -0.021(2) -0.028(2)
O5 0.080(2) 0.066(3) 0.104(4) -0.016(2) -0.025(2) -0.027(2)
O6 0.182(5) 0.066(2) 0.090(3) -0.041(3) -0.021(3) 0.0140(19)
O7 0.132(3) 0.063(2) 0.088(3) -0.008(2) -0.037(2) -0.0262(18)
O8 0.108(3) 0.062(2) 0.141(3) -0.004(2) -0.074(3) -0.021(2)
N1D 0.094(4) 0.109(4) 0.084(3) -0.041(3) -0.013(3) -0.008(3)
O1D' 0.115(7) 0.096(6) 0.120(7) -0.034(5) -0.049(6) 0.006(5)
C1D 0.110(5) 0.100(5) 0.120(6) -0.044(4) -0.030(4) -0.006(4)
O1D" 0.152(12) 0.213(16) 0.108(9) -0.004(9) -0.034(8) 0.019(9)
C2D 0.146(7) 0.135(7) 0.107(5) -0.041(5) -0.042(5) 0.013(5)
C3D 0.122(7) 0.223(10) 0.121(6) 0.005(7) -0.018(5) -0.076(7)
N1E 0.117(5) 0.102(4) 0.100(4) -0.005(4) -0.003(4) -0.006(3)
C1E' 0.156(13) 0.162(17) 0.126(14) 0.037(13) 0.000(13) -0.003(12)
C2E' 0.183(18) 0.131(12) 0.206(18) -0.065(12) 0.003(16) -0.035(11)
C3E' 0.139(9) 0.107(11) 0.135(12) -0.038(9) -0.006(10) -0.015(10)
O1E' 0.226(16) 0.144(12) 0.152(11) -0.085(12) -0.001(12) -0.029(9)
C1E" 0.132(12) 0.175(18) 0.173(17) 0.027(14) 0.015(15) -0.017(17)
C2E" 0.146(12) 0.138(15) 0.204(19) -0.051(12) -0.010(15) -0.011(14)
C3E" 0.146(14) 0.121(10) 0.103(11) -0.045(9) -0.025(11) 0.001(10)
O1E" 0.220(19) 0.204(15) 0.152(12) -0.120(14) -0.040(14) 0.000(12)

loop_
_atom_type_symbol
_atom_type_description
_atom_type_scat_dispersion_real
_atom_type_scat_dispersion_imag
_atom_type_scat_source
C C 0.0033 0.0016 'International Tables Vol C Tables 4.2.6.8 and 6.1.1.4'
H H 0.0000 0.0000 'International Tables Vol C Tables 4.2.6.8 and 6.1.1.4'
N N 0.0061 0.0033 'International Tables Vol C Tables 4.2.6.8 and 6.1.1.4'
Ni Ni 0.3393 1.1124 'International Tables Vol C Tables 4.2.6.8 and 6.1.1.4'
O O 0.0106 0.0060 'International Tables Vol C Tables 4.2.6.8 and 6.1.1.4'
S S 0.1246 0.1234 'International Tables Vol C Tables 4.2.6.8 and 6.1.1.4'

loop_
_geom_angle_atom_site_label_1
_geom_angle_atom_site_label_2
_geom_angle_atom_site_label_3
_geom_angle
N2B Ni1 N2C 170.47(12)
N2B Ni1 N1B 79.71(12)
N2C Ni1 N1B 94.79(12)
N2B Ni1 N2A 96.45(13)
N2C Ni1 N2A 89.93(13)
N1B Ni1 N2A 172.08(12)
N2B Ni1 N1C 92.80(13)
N2C Ni1 N1C 79.70(13)
N1B Ni1 N1C 93.56(13)
N2A Ni1 N1C 93.54(13)
N2B Ni1 N1A 94.40(12)
N2C Ni1 N1A 93.77(13)
N1B Ni1 N1A 94.29(13)
N2A Ni1 N1A 79.02(13)
N1C Ni1 N1A 170.17(13)
C1A N1A C12A 117.9(4)
C1A N1A Ni1 128.8(3)
C12A N1A Ni1 113.3(3)
C10A N2A C11A 117.9(4)
C10A N2A Ni1 128.7(3)
C11A N2A Ni1 113.4(3)
N1A C1A C2A 122.4(5)
N1A C1A H1A 118.8
C2A C1A H1A 118.8
C3A C2A C1A 119.8(5)
C3A C2A H2A 120.1
C1A C2A H2A 120.1
C2A C3A C4A 119.6(4)
C2A C3A H3A 120.2
C4A C3A H3A 120.2
C12A C4A C3A 116.5(4)
C12A C4A C5A 119.4(4)
C3A C4A C5A 124.1(4)
C6A C5A C4A 121.5(4)
C6A C5A H5A 119.2
C4A C5A H5A 119.2
C5A C6A C7A 121.6(5)
C5A C6A H6A 119.2
C7A C6A H6A 119.2
C8A C7A C11A 117.4(4)
C8A C7A C6A 124.6(5)
C11A C7A C6A 117.9(5)
C9A C8A C7A 121.0(5)
C9A C8A H8A 119.5
C7A C8A H8A 119.5
C8A C9A C10A 118.5(5)
C8A C9A H9A 120.7
C10A C9A H9A 120.7
N2A C10A C9A 122.7(4)
N2A C10A H10A 118.6
C9A C10A H10A 118.6
N2A C11A C7A 122.5(4)
N2A C11A C12A 117.1(4)
C7A C11A C12A 120.4(4)
N1A C12A C4A 123.7(4)
N1A C12A C11A 117.2(3)
C4A C12A C11A 119.1(4)
C1B N1B C12B 116.9(4)
C1B N1B Ni1 129.8(3)
C12B N1B Ni1 113.2(2)
C10B N2B C11B 117.8(4)
C10B N2B Ni1 129.0(3)
C11B N2B Ni1 113.2(2)
N1B C1B C2B 123.7(4)
N1B C1B H1B 118.2
C2B C1B H1B 118.2
C3B C2B C1B 119.3(4)
C3B C2B H2B 120.3
C1B C2B H2B 120.3
C2B C3B C4B 119.3(4)
C2B C3B H3B 120.3
C4B C3B H3B 120.3
C12B C4B C3B 117.4(4)
C12B C4B C5B 119.2(4)
C3B C4B C5B 123.3(4)
C6B C5B C4B 120.7(4)
C6B C5B H5B 119.6
C4B C5B H5B 119.6
C5B C6B C7B 121.3(4)
C5B C6B H6B 119.4
C7B C6B H6B 119.4
C11B C7B C8B 117.0(4)
C11B C7B C6B 119.3(4)
C8B C7B C6B 123.7(4)
C9B C8B C7B 119.8(4)
C9B C8B H8B 120.1
C7B C8B H8B 120.1
C8B C9B C10B 119.6(5)
C8B C9B H9B 120.2
C10B C9B H9B 120.2
N2B C10B C9B 122.4(5)
N2B C10B H10B 118.8
C9B C10B H10B 118.8
N2B C11B C7B 123.4(4)
N2B C11B C12B 117.0(3)
C7B C11B C12B 119.6(4)
N1B C12B C4B 123.3(4)
N1B C12B C11B 116.9(3)
C4B C12B C11B 119.9(3)
C1C N1C C12C 117.7(4)
C1C N1C Ni1 129.6(3)
C12C N1C Ni1 112.6(3)
C10C N2C C11C 118.7(3)
C10C N2C Ni1 128.9(3)
C11C N2C Ni1 112.4(3)
N1C C1C C2C 122.6(4)
N1C C1C H1C 118.7
C2C C1C H1C 118.7
C3C C2C C1C 119.6(5)
C3C C2C H2C 120.2
C1C C2C H2C 120.2
C2C C3C C4C 120.0(4)
C2C C3C H3C 120.0
C4C C3C H3C 120.0
C3C C4C C12C 117.1(4)
C3C C4C C5C 123.6(4)
C12C C4C C5C 119.3(5)
C6C C5C C4C 120.8(5)
C6C C5C H5C 119.6
C4C C5C H5C 119.6
C5C C6C C7C 122.0(4)
C5C C6C H6C 119.0
C7C C6C H6C 119.0
C8C C7C C11C 116.6(4)
C8C C7C C6C 125.0(4)
C11C C7C C6C 118.5(5)
C9C C8C C7C 120.3(4)
C9C C8C H8C 119.9
C7C C8C H8C 119.9
C8C C9C C10C 119.4(5)
C8C C9C H9C 120.3
C10C C9C H9C 120.3
N2C C10C C9C 122.6(5)
N2C C10C H10C 118.7
C9C C10C H10C 118.7
N2C C11C C7C 122.5(4)
N2C C11C C12C 118.2(3)
C7C C11C C12C 119.4(4)
N1C C12C C4C 123.0(4)
N1C C12C C11C 116.9(3)
C4C C12C C11C 120.1(4)
H1WA O1W H1WB 105(3)
O1 S1 O2 115.5(2)
O1 S1 O3 112.9(3)
O2 S1 O3 115.6(2)
O1 S1 O4 110.5(3)
O2 S1 O4 108.3(3)
O3 S1 O4 91.0(2)
O8 S2 O6 117.0(3)
O8 S2 O7 115.2(2)
O6 S2 O7 115.1(3)
O8 S2 O5 106.7(3)
O6 S2 O5 106.5(3)
O7 S2 O5 92.5(2)
O5 O4 S1 112.6(3)
O4 O5 S2 111.3(3)
C2D N1D C1D 121.1(7)
C2D N1D C3D 120.7(8)
C1D N1D C3D 118.2(7)
O1D' C1D N1D 127.0(9)
O1D' C1D H1DD 116.5
N1D C1D H1DD 116.5
O1D' C1D H1DA 123.2
N1D C1D H1DA 109.5
N1D C1D H1DB 109.5
H1DD C1D H1DB 100.5
H1DA C1D H1DB 109.5
N1D C1D H1DC 109.5
H1DD C1D H1DC 110.9
H1DA C1D H1DC 109.5
H1DB C1D H1DC 109.5
O1D" C2D N1D 134.5(12)
O1D" C2D H2DB 115.3
N1D C2D H2DB 109.5
N1D C2D H2DC 109.5
H2DB C2D H2DC 109.5
N1D C2D H2DD 109.5
H2DB C2D H2DD 109.5
H2DC C2D H2DD 109.5
O1D" C2D H2DA 112.8
N1D C2D H2DA 112.8
H2DC C2D H2DA 115.8
H2DD C2D H2DA 99.3
N1D C3D H3D1 109.5
N1D C3D H3D2 109.5
H3D1 C3D H3D2 109.5
N1D C3D H3D3 109.5
H3D1 C3D H3D3 109.5
H3D2 C3D H3D3 109.5
C1E" N1E C1E' 170.5(19)
C1E" N1E C3E" 135(2)
C1E' N1E C2E' 128.9(19)
C3E" N1E C2E' 166.9(17)
C1E' N1E C3E' 123.3(18)
C3E" N1E C3E' 83.9(15)
C2E' N1E C3E' 107.2(14)
C1E" N1E C2E" 116.1(19)
C1E' N1E C2E" 68.7(15)
C3E" N1E C2E" 108.3(15)
C3E' N1E C2E" 167.8(14)
N1E C1E' H1EA 109.5
N1E C1E' H1EB 109.5
H1EA C1E' H1EB 109.5
N1E C1E' H1EC 109.5
H1EA C1E' H1EC 109.5
H1EB C1E' H1EC 109.5
N1E C2E' H2EA 109.5
N1E C2E' H2EB 109.5
H2EA C2E' H2EB 109.5
N1E C2E' H2EC 109.5
H2EA C2E' H2EC 109.5
H2EB C2E' H2EC 109.5
O1E' C3E' N1E 123(2)
O1E' C3E' H3EA 118.7
N1E C3E' H3EA 118.7
N1E C1E" H1ED 109.5
N1E C1E" H1EE 109.5
H1ED C1E" H1EE 109.5
N1E C1E" H1EF 109.5
H1ED C1E" H1EF 109.5
H1EE C1E" H1EF 109.5
N1E C2E" H2ED 109.5
N1E C2E" H2EE 109.5
H2ED C2E" H2EE 109.5
N1E C2E" H2EF 109.5
H2ED C2E" H2EF 109.5
H2EE C2E" H2EF 109.5
O1E" C3E" N1E 120(3)
O1E" C3E" H3EB 120.0
N1E C3E" H3EB 120.0

loop_
_geom_bond_atom_site_label_1
_geom_bond_atom_site_label_2
_geom_bond_distance
Ni1 N2B 2.088(3)
Ni1 N2C 2.089(3)
Ni1 N1B 2.090(3)
Ni1 N2A 2.091(3)
Ni1 N1C 2.098(3)
Ni1 N1A 2.100(3)
N1A C1A 1.321(5)
N1A C12A 1.349(5)
N2A C10A 1.347(5)
N2A C11A 1.355(5)
C1A C2A 1.391(6)
C1A H1A 0.9300
C2A C3A 1.361(7)
C2A H2A 0.9300
C3A C4A 1.399(7)
C3A H3A 0.9300
C4A C12A 1.400(6)
C4A C5A 1.428(7)
C5A C6A 1.330(8)
C5A H5A 0.9300
C6A C7A 1.439(7)
C6A H6A 0.9300
C7A C8A 1.384(7)
C7A C11A 1.412(6)
C8A C9A 1.362(7)
C8A H8A 0.9300
C9A C10A 1.400(7)
C9A H9A 0.9300
C10A H10A 0.9300
C11A C12A 1.433(6)
N1B C1B 1.332(5)
N1B C12B 1.357(5)
N2B C10B 1.326(5)
N2B C11B 1.354(5)
C1B C2B 1.383(6)
C1B H1B 0.9300
C2B C3B 1.362(6)
C2B H2B 0.9300
C3B C4B 1.403(6)
C3B H3B 0.9300
C4B C12B 1.395(5)
C4B C5B 1.431(6)
C5B C6B 1.360(7)
C5B H5B 0.9300
C6B C7B 1.427(6)
C6B H6B 0.9300
C7B C11B 1.395(5)
C7B C8B 1.400(6)
C8B C9B 1.354(7)
C8B H8B 0.9300
C9B C10B 1.397(6)
C9B H9B 0.9300
C10B H10B 0.9300
C11B C12B 1.449(5)
N1C C1C 1.322(5)
N1C C12C 1.354(5)
N2C C10C 1.326(5)
N2C C11C 1.349(5)
C1C C2C 1.398(6)
C1C H1C 0.9300
C2C C3C 1.350(7)
C2C H2C 0.9300
C3C C4C 1.390(7)
C3C H3C 0.9300
C4C C12C 1.402(6)
C4C C5C 1.425(7)
C5C C6C 1.344(7)
C5C H5C 0.9300
C6C C7C 1.428(7)
C6C H6C 0.9300
C7C C8C 1.403(7)
C7C C11C 1.416(5)
C8C C9C 1.356(7)
C8C H8C 0.9300
C9C C10C 1.390(6)
C9C H9C 0.9300
C10C H10C 0.9300
C11C C12C 1.433(6)
O1W H1WA 0.854(13)
O1W H1WB 0.850(13)
S1 O1 1.395(3)
S1 O2 1.408(3)
S1 O3 1.422(3)
S1 O4 1.608(3)
S2 O8 1.401(3)
S2 O6 1.403(3)
S2 O7 1.420(3)
S2 O5 1.622(3)
O4 O5 1.399(4)
N1D C2D 1.366(9)
N1D C1D 1.377(9)
N1D C3D 1.422(9)
O1D' C1D 1.267(10)
C1D H1DD 0.9300
C1D H1DA 0.9600
C1D H1DB 0.9600
C1D H1DC 0.9600
O1D" C2D 1.246(15)
C2D H2DB 0.9600
C2D H2DC 0.9600
C2D H2DD 0.9600
C2D H2DA 0.9300
C3D H3D1 0.9600
C3D H3D2 0.9600
C3D H3D3 0.9600
N1E C1E" 1.28(2)
N1E C1E' 1.30(2)
N1E C3E" 1.38(2)
N1E C2E' 1.46(2)
N1E C3E' 1.47(2)
N1E C2E" 1.58(2)
C1E' H1EA 0.9600
C1E' H1EB 0.9600
C1E' H1EC 0.9600
C2E' H2EA 0.9600
C2E' H2EB 0.9600
C2E' H2EC 0.9600
C3E' O1E' 1.13(2)
C3E' H3EA 0.9300
C1E" H1ED 0.9600
C1E" H1EE 0.9600
C1E" H1EF 0.9600
C2E" H2ED 0.9600
C2E" H2EE 0.9600
C2E" H2EF 0.9600
C3E" O1E" 1.09(2)
C3E" H3EB 0.9300

loop_
_geom_hbond_atom_site_label_D
_geom_hbond_atom_site_label_H
_geom_hbond_atom_site_label_A
_geom_hbond_site_symmetry_A
_geom_hbond_distance_DH
_geom_hbond_distance_HA
_geom_hbond_distance_DA
_geom_hbond_angle_DHA
O1W H1WA O6 2_666 0.85(5) 2.02(6) 2.839(7) 160(10)
O1W H1WB O1D' 2_666 0.85(7) 1.90(7) 2.668(10) 149(7)
. . . . . . . .
C3B H3B O1W 1_455 0.93 2.54 3.305(8) 139
C1B H1B O3 1_455 0.93 2.55 3.192(6) 126
C3A H3A O8 . 0.93 2.59 3.271(6) 130
C3C H3C O1 1_445 0.93 2.43 3.337(6) 164
C5A H5A O3 . 0.93 2.58 3.505(7) 170
C5C H5C O2 1_445 0.93 2.53 3.365(7) 150
C6B H6B O1 2_666 0.93 2.53 3.434(5) 163
C6C H6C O2 2_665 0.93 2.56 3.409(6) 151
C8C H8C O3 2_665 0.93 2.30 3.197(6) 162
C10A H10A O8 1_545 0.93 2.48 3.220(6) 137
C10C H10C O1E' . 0.93 2.59 3.228(19) 126
